data_7221786
loop_
_publ_author_name
'Singh, Suryabhan'
'Karthik, Rajendran'

_publ_section_title
;
 Structural diversities in Cu(i) and Ag(i) sulfonate coordination polymers
 and their anion exchange properties
;
_journal_issue 38
_journal_name_full CrystEngComm
_journal_page_first 7363
_journal_paper_doi 10.1039/C5CE01452B
_journal_volume 17
_journal_year 2015
_chemical_formula_sum 'C26 H24 Ag2 N4 O8 S2'
_chemical_formula_weight 800.35
_space_group_crystal_system triclinic
_space_group_IT_number 2
_space_group_name_Hall '-P 1'
_space_group_name_H-M_alt 'P -1'
_symmetry_cell_setting triclinic
_symmetry_space_group_name_Hall '-P 1'
_symmetry_space_group_name_H-M 'P -1'
_atom_sites_solution_hydrogens mixed
_audit_creation_method SHELXL-2014
_audit_update_record
;
2015-05-18 deposited with the CCDC.
2015-08-13 downloaded from the CCDC.
;
_cell_angle_alpha 86.545(6)
_cell_angle_beta 86.590(6)
_cell_angle_gamma 75.057(5)
_cell_formula_units_Z 2
_cell_length_a 8.2505(8)
_cell_length_b 10.2487(11)
_cell_length_c 16.795(2)
_cell_measurement_temperature 293(2)
_cell_volume 1368.2(3)
_computing_structure_refinement 'SHELXL-2014 (Sheldrick, 2014)'
_diffrn_ambient_temperature 293(2)
_diffrn_measured_fraction_theta_full 0.992
_diffrn_measured_fraction_theta_max 0.989
_diffrn_measurement_device_type 'Bruker APEX-II CCD'
_diffrn_radiation_type MoK\a
_diffrn_radiation_wavelength 0.71073
_diffrn_reflns_av_R_equivalents 0.0630
_diffrn_reflns_av_unetI/netI 0.0544
_diffrn_reflns_laue_measured_fraction_full 0.992
_diffrn_reflns_laue_measured_fraction_max 0.989
_diffrn_reflns_limit_h_max 10
_diffrn_reflns_limit_h_min -10
_diffrn_reflns_limit_k_max 13
_diffrn_reflns_limit_k_min -13
_diffrn_reflns_limit_l_max 21
_diffrn_reflns_limit_l_min -21
_diffrn_reflns_number 26353
_diffrn_reflns_point_group_measured_fraction_full 0.992
_diffrn_reflns_point_group_measured_fraction_max 0.989
_diffrn_reflns_theta_full 25.242
_diffrn_reflns_theta_max 27.525
_diffrn_reflns_theta_min 1.216
_exptl_absorpt_coefficient_mu 1.643
_exptl_absorpt_correction_type none
_exptl_crystal_colour Colorless
_exptl_crystal_density_diffrn 1.943
_exptl_crystal_description Rectangular
_exptl_crystal_F_000 796
_exptl_crystal_recrystallization_method 'Water and Methanol'
_exptl_crystal_size_max 0.34
_exptl_crystal_size_mid 0.32
_exptl_crystal_size_min 0.30
_refine_diff_density_max 0.558
_refine_diff_density_min -0.678
_refine_diff_density_rms 0.108
_refine_ls_extinction_method none
_refine_ls_goodness_of_fit_ref 0.999
_refine_ls_hydrogen_treatment mixed
_refine_ls_matrix_type full
_refine_ls_number_parameters 415
_refine_ls_number_reflns 6232
_refine_ls_number_restraints 3
_refine_ls_restrained_S_all 1.002
_refine_ls_R_factor_all 0.0448
_refine_ls_R_factor_gt 0.0327
_refine_ls_shift/su_max 0.005
_refine_ls_shift/su_mean 0.000
_refine_ls_structure_factor_coef Fsqd
_refine_ls_weighting_details 'w=1/[\s^2^(Fo^2^)+(0.0250P)^2^+1.3795P] where P=(Fo^2^+2Fc^2^)/3'
_refine_ls_weighting_scheme calc
_refine_ls_wR_factor_gt 0.0708
_refine_ls_wR_factor_ref 0.0774
_reflns_Friedel_coverage 0.000
_reflns_number_gt 5107
_reflns_number_total 6232
_reflns_threshold_expression 'I > 2\s(I)'
_cod_data_source_file c5ce01452b2.cif
_cod_data_source_block shelx
_cod_depositor_comments 'Adding full bibliography for 7221785--7221790.cif.'
_cod_database_code 7221786
_shelx_space_group_comment
;
The symmetry employed for this shelxl refinement is uniquely defined
by the following loop, which should always be used as a source of
symmetry information in preference to the above space-group names.
They are only intended as comments.
;
_shelxl_version_number 2014-3

loop_
_space_group_symop_operation_xyz
'x, y, z'
'-x, -y, -z'

loop_
_atom_site_label
_atom_site_type_symbol
_atom_site_fract_x
_atom_site_fract_y
_atom_site_fract_z
_atom_site_U_iso_or_equiv
_atom_site_adp_type
_atom_site_occupancy
_atom_site_site_symmetry_order
_atom_site_calc_flag
_atom_site_refinement_flags_posn
_atom_site_refinement_flags_adp
_atom_site_refinement_flags_occupancy
_atom_site_disorder_assembly
_atom_site_disorder_group
O2 O 0.9485(2) 0.39040(19) 0.23631(12) 0.0178(4) Uani 1 1 d . . . . .
O1 O 1.0083(3) 0.5295(2) 0.12272(13) 0.0262(5) Uani 1 1 d . . . . .
OW1 O 1.6608(4) 0.1636(3) 0.67753(16) 0.0325(6) Uani 1 1 d . . . . .
O7 O 1.4854(3) 0.0213(2) 0.23031(14) 0.0303(5) Uani 1 1 d . . . . .
OW2 O 2.0401(3) -0.1327(3) 0.24463(16) 0.0310(6) Uani 1 1 d . . . . .
O3 O 0.9511(3) 0.6230(2) 0.25275(15) 0.0293(5) Uani 1 1 d . . . . .
O4 O 1.5638(3) 0.0770(3) 0.35716(14) 0.0371(6) Uani 1 1 d . . . . .
O5 O 1.7505(3) 0.0778(3) 0.23997(17) 0.0444(7) Uani 1 1 d . . . . .
C3 C 1.4817(3) 0.2701(3) 0.24959(18) 0.0198(6) Uani 1 1 d . . . . .
C9 C 0.3801(3) 0.8642(3) 0.02003(17) 0.0135(6) Uani 1 1 d . . . . .
C24 C 2.0675(4) -0.3068(3) 0.51384(18) 0.0180(6) Uani 1 1 d . . . . .
C1 C 1.2353(3) 0.4483(3) 0.22611(17) 0.0158(6) Uani 1 1 d . . . . .
C10 C 0.4893(3) 0.8253(3) 0.08221(18) 0.0177(6) Uani 1 1 d . . . . .
H10 H 0.4776 0.8794 0.1258 0.021 Uiso 1 1 calc R U . . .
C2 C 1.3101(3) 0.3119(3) 0.23928(17) 0.0160(6) Uani 1 1 d . . . . .
H2 H 1.2462 0.2490 0.2412 0.019 Uiso 1 1 calc R U . . .
C6 C 1.3299(4) 0.5436(3) 0.22417(18) 0.0226(7) Uani 1 1 d . . . . .
H6 H 1.2791 0.6352 0.2158 0.027 Uiso 1 1 calc R U . . .
C4 C 1.5773(4) 0.3642(4) 0.24680(18) 0.0250(7) Uani 1 1 d . . . . .
H4 H 1.6926 0.3356 0.2529 0.030 Uiso 1 1 calc R U . . .
C5 C 1.5012(4) 0.4990(3) 0.23504(19) 0.0262(8) Uani 1 1 d . . . . .
H5 H 1.5653 0.5616 0.2343 0.031 Uiso 1 1 calc R U . . .
H001 H 2.006(5) -0.205(4) 0.247(2) 0.050(13) Uiso 1 1 d . . . . .
H002 H 1.962(6) -0.074(5) 0.249(3) 0.055(16) Uiso 1 1 d . . . . .
H003 H 1.614(6) 0.112(5) 0.699(3) 0.054(15) Uiso 1 1 d . . . . .
H004 H 1.752(5) 0.152(4) 0.698(3) 0.046(13) Uiso 1 1 d . . . . .
Ag1 Ag 0.83478(3) 0.43889(2) 0.01887(2) 0.01951(7) Uani 1 1 d . . . . .
Ag2 Ag 1.61250(3) 0.11637(2) 0.52046(2) 0.02697(8) Uani 1 1 d . . . . .
S1 S 1.01758(9) 0.50227(7) 0.20835(5) 0.01606(16) Uani 1 1 d . . . . .
S2 S 1.57890(9) 0.09644(9) 0.27142(5) 0.02451(18) Uani 1 1 d . . . . .
N3 N 1.4251(3) 0.3066(3) 0.51682(16) 0.0200(6) Uani 1 1 d . . . . .
C19 C 1.1929(4) 0.5610(3) 0.51475(18) 0.0168(6) Uani 1 1 d . . . . .
N2 N 1.0003(3) 0.2381(2) 0.02055(15) 0.0166(5) Uani 1 1 d . . . . .
C14 C 1.2468(3) -0.0086(3) 0.02027(18) 0.0139(6) Uani 1 1 d . . . . .
N1 N 0.6378(3) 0.6230(2) 0.01916(15) 0.0165(5) Uani 1 1 d . . . . .
C15 C 1.1707(3) 0.0518(3) -0.04982(18) 0.0151(6) Uani 1 1 d . . . . .
H15 H 1.2016 0.0104 -0.0981 0.018 Uiso 1 1 calc R U . . .
C20 C 1.2465(5) 0.4925(4) 0.5836(2) 0.0506(13) Uani 1 1 d . . . . .
H20 H 1.2049 0.5295 0.6322 0.061 Uiso 1 1 calc R U . . .
C13 C 1.1908(4) 0.0588(3) 0.09027(18) 0.0184(6) Uani 1 1 d . . . . .
H13 H 1.2359 0.0221 0.1386 0.022 Uiso 1 1 calc R U . . .
C16 C 1.0504(4) 0.1723(3) -0.04690(18) 0.0170(6) Uani 1 1 d . . . . .
H16 H 1.0010 0.2104 -0.0941 0.020 Uiso 1 1 calc R U . . .
C21 C 1.3622(6) 0.3684(5) 0.5828(2) 0.0654(17) Uani 1 1 d . . . . .
H21 H 1.3980 0.3257 0.6315 0.078 Uiso 1 1 calc R U . . .
C11 C 0.6146(4) 0.7070(3) 0.07958(18) 0.0176(6) Uani 1 1 d . . . . .
H11 H 0.6867 0.6842 0.1216 0.021 Uiso 1 1 calc R U . . .
C12 C 1.0694(4) 0.1793(3) 0.08845(19) 0.0191(6) Uani 1 1 d . . . . .
H12 H 1.0337 0.2218 0.1361 0.023 Uiso 1 1 calc R U . . .
N4 N 1.8155(3) -0.0637(2) 0.51517(16) 0.0209(6) Uani 1 1 d . . . . .
C8 C 0.4058(3) 0.7771(3) -0.04353(18) 0.0174(6) Uani 1 1 d . . . . .
H8 H 0.3375 0.7988 -0.0870 0.021 Uiso 1 1 calc R U . . .
C7 C 0.5323(3) 0.6596(3) -0.04127(18) 0.0171(6) Uani 1 1 d . . . . .
H7 H 0.5457 0.6026 -0.0835 0.021 Uiso 1 1 calc R U . . .
C18 C 1.3008(15) 0.5061(8) 0.4494(5) 0.017(2) Uani 0.46(2) 1 d . . P A 1
H18 H 1.3219 0.5618 0.4064 0.020 Uiso 0.46(2) 1 calc R U P A 1
C18A C 1.2241(16) 0.4892(7) 0.4439(4) 0.018(2) Uani 0.54(2) 1 d D . P A 2
H18A H 1.1600 0.5124 0.3990 0.021 Uiso 0.54(2) 1 calc R U P A 2
C25 C 2.0371(16) -0.2350(8) 0.5837(4) 0.019(2) Uani 0.54(2) 1 d D . P A 1
H25 H 2.1069 -0.2546 0.6266 0.023 Uiso 0.54(2) 1 calc R U P A 1
C25A C 1.9657(16) -0.2555(8) 0.5825(5) 0.018(2) Uani 0.46(2) 1 d D . P A 2
H25A H 1.9575 -0.3120 0.6272 0.022 Uiso 0.46(2) 1 calc R U P A 2
C22 C 1.8785(4) -0.1215(4) 0.4478(2) 0.0347(9) Uani 1 1 d . . . . .
H22 H 1.8370 -0.0797 0.3998 0.042 Uiso 1 1 calc R U . . .
C17 C 1.3724(7) 0.3720(4) 0.4506(2) 0.0634(16) Uani 1 1 d D . . . .
H17 H 1.3843 0.3259 0.4037 0.076 Uiso 1 1 calc R U . A 1
C23 C 2.0031(4) -0.2410(4) 0.4454(2) 0.0340(9) Uani 1 1 d . . . . .
H23 H 2.0434 -0.2770 0.3964 0.041 Uiso 1 1 calc R U . . .
C26 C 1.8826(7) -0.1251(4) 0.5815(2) 0.0686(18) Uani 1 1 d D . . . .
H26 H 1.8282 -0.0968 0.6299 0.082 Uiso 1 1 calc R U . A 1

loop_
_atom_site_aniso_label
_atom_site_aniso_U_11
_atom_site_aniso_U_22
_atom_site_aniso_U_33
_atom_site_aniso_U_23
_atom_site_aniso_U_13
_atom_site_aniso_U_12
O2 0.0144(9) 0.0170(10) 0.0217(12) 0.0003(9) -0.0001(9) -0.0040(8)
O1 0.0255(11) 0.0314(13) 0.0217(13) 0.0105(10) -0.0108(10) -0.0078(10)
OW1 0.0379(15) 0.0265(14) 0.0309(16) 0.0012(11) -0.0127(13) -0.0024(12)
O7 0.0338(13) 0.0301(13) 0.0244(13) -0.0016(10) -0.0132(10) -0.0009(10)
OW2 0.0337(14) 0.0210(13) 0.0371(16) 0.0021(12) -0.0119(12) -0.0034(12)
O3 0.0286(12) 0.0179(11) 0.0402(15) -0.0089(10) -0.0028(11) -0.0017(10)
O4 0.0419(14) 0.0395(15) 0.0163(13) -0.0022(11) -0.0086(11) 0.0163(12)
O5 0.0160(11) 0.0575(18) 0.0523(18) -0.0184(14) 0.0036(12) 0.0065(12)
C3 0.0147(14) 0.0332(18) 0.0101(16) -0.0023(13) -0.0019(12) -0.0031(13)
C9 0.0115(12) 0.0122(14) 0.0162(16) 0.0029(11) 0.0009(11) -0.0026(11)
C24 0.0244(15) 0.0119(14) 0.0167(17) -0.0032(12) 0.0052(13) -0.0034(12)
C1 0.0162(13) 0.0215(16) 0.0107(15) 0.0002(12) -0.0021(11) -0.0064(12)
C10 0.0178(14) 0.0171(15) 0.0172(17) -0.0008(12) -0.0046(12) -0.0017(12)
C2 0.0155(13) 0.0212(15) 0.0113(15) -0.0002(12) -0.0002(11) -0.0049(12)
C6 0.0293(16) 0.0258(17) 0.0169(17) 0.0036(13) -0.0024(13) -0.0153(14)
C4 0.0134(14) 0.051(2) 0.0138(17) -0.0021(15) -0.0023(12) -0.0122(14)
C5 0.0279(16) 0.040(2) 0.0189(18) -0.0010(15) -0.0022(14) -0.0242(16)
Ag1 0.01710(12) 0.01245(12) 0.02582(15) 0.00139(9) -0.00248(10) 0.00176(9)
Ag2 0.02033(13) 0.01892(14) 0.03797(18) -0.01174(11) 0.00218(11) 0.00325(10)
S1 0.0154(3) 0.0135(3) 0.0190(4) 0.0019(3) -0.0046(3) -0.0028(3)
S2 0.0146(3) 0.0350(5) 0.0174(4) -0.0056(3) -0.0039(3) 0.0070(3)
N3 0.0152(12) 0.0194(13) 0.0241(16) -0.0113(11) -0.0015(11) 0.0007(10)
C19 0.0193(14) 0.0135(14) 0.0177(17) -0.0047(12) 0.0048(12) -0.0048(12)
N2 0.0153(12) 0.0136(12) 0.0202(14) 0.0004(10) -0.0028(10) -0.0023(10)
C14 0.0118(12) 0.0122(14) 0.0175(16) 0.0010(11) -0.0013(11) -0.0032(11)
N1 0.0147(11) 0.0141(12) 0.0203(14) 0.0037(10) -0.0019(10) -0.0035(10)
C15 0.0165(13) 0.0149(14) 0.0128(15) -0.0017(11) 0.0016(11) -0.0022(11)
C20 0.052(2) 0.057(3) 0.017(2) -0.0184(19) -0.0172(18) 0.040(2)
C13 0.0156(14) 0.0222(16) 0.0147(16) 0.0009(12) -0.0059(12) 0.0008(12)
C16 0.0188(14) 0.0186(15) 0.0133(16) 0.0016(12) -0.0039(12) -0.0042(12)
C21 0.067(3) 0.072(3) 0.022(2) -0.025(2) -0.027(2) 0.058(3)
C11 0.0172(14) 0.0171(15) 0.0185(17) 0.0020(12) -0.0054(12) -0.0039(12)
C12 0.0208(15) 0.0177(15) 0.0173(17) -0.0039(13) -0.0023(13) -0.0014(12)
N4 0.0260(14) 0.0142(13) 0.0217(15) -0.0044(11) 0.0031(12) -0.0037(11)
C8 0.0156(14) 0.0208(15) 0.0146(16) 0.0012(12) -0.0013(12) -0.0026(12)
C7 0.0155(13) 0.0148(14) 0.0193(17) 0.0015(12) 0.0000(12) -0.0015(11)
C18 0.008(4) 0.020(4) 0.022(4) 0.002(3) 0.000(3) -0.004(3)
C18A 0.023(5) 0.013(3) 0.010(3) 0.000(2) 0.003(3) 0.006(3)
C25 0.027(5) 0.014(3) 0.010(3) -0.001(2) 0.001(3) 0.008(3)
C25A 0.016(5) 0.018(4) 0.016(4) 0.003(3) 0.004(3) 0.000(3)
C22 0.0241(17) 0.049(2) 0.0189(19) -0.0104(17) -0.0093(15) 0.0166(16)
C17 0.128(4) 0.0178(19) 0.016(2) 0.0005(16) 0.021(2) 0.027(2)
C23 0.0259(17) 0.048(2) 0.0169(19) -0.0155(16) -0.0047(15) 0.0154(16)
C26 0.135(5) 0.023(2) 0.015(2) 0.0021(16) 0.016(2) 0.036(3)

loop_
_atom_type_symbol
_atom_type_description
_atom_type_scat_dispersion_real
_atom_type_scat_dispersion_imag
_atom_type_scat_source
C C 0.0033 0.0016 'International Tables Vol C Tables 4.2.6.8 and 6.1.1.4'
H H 0.0000 0.0000 'International Tables Vol C Tables 4.2.6.8 and 6.1.1.4'
N N 0.0061 0.0033 'International Tables Vol C Tables 4.2.6.8 and 6.1.1.4'
O O 0.0106 0.0060 'International Tables Vol C Tables 4.2.6.8 and 6.1.1.4'
S S 0.1246 0.1234 'International Tables Vol C Tables 4.2.6.8 and 6.1.1.4'
Ag Ag -0.8971 1.1015 'International Tables Vol C Tables 4.2.6.8 and 6.1.1.4'

loop_
_geom_angle_atom_site_label_1
_geom_angle_atom_site_label_2
_geom_angle_atom_site_label_3
_geom_angle
_geom_angle_site_symmetry_3
H003 OW1 H004 107(4) .
H001 OW2 H002 107(4) .
C2 C3 C4 120.4(3) .
C2 C3 S2 119.9(2) .
C4 C3 S2 119.6(2) .
C10 C9 C8 116.5(3) .
C10 C9 C14 121.7(3) 1_465
C8 C9 C14 121.8(3) 1_465
C23 C24 C25 117.8(4) .
C23 C24 C25A 111.5(4) .
C23 C24 C19 122.9(3) 1_645
C25 C24 C19 118.2(4) 1_645
C25A C24 C19 123.1(4) 1_645
C2 C1 C6 120.9(3) .
C2 C1 S1 119.6(2) .
C6 C1 S1 119.5(2) .
C11 C10 C9 120.3(3) .
C11 C10 H10 119.8 .
C9 C10 H10 119.8 .
C1 C2 C3 119.2(3) .
C1 C2 H2 120.4 .
C3 C2 H2 120.4 .
C5 C6 C1 118.7(3) .
C5 C6 H6 120.6 .
C1 C6 H6 120.6 .
C5 C4 C3 119.8(3) .
C5 C4 H4 120.1 .
C3 C4 H4 120.1 .
C4 C5 C6 121.0(3) .
C4 C5 H5 119.5 .
C6 C5 H5 119.5 .
N1 Ag1 N2 170.80(8) .
N1 Ag1 Ag1 100.41(6) 2_765
N2 Ag1 Ag1 88.74(6) 2_765
N4 Ag2 N3 173.88(9) .
O3 S1 O2 113.34(13) .
O3 S1 O1 112.37(14) .
O2 S1 O1 112.82(13) .
O3 S1 C1 106.47(14) .
O2 S1 C1 105.68(13) .
O1 S1 C1 105.38(13) .
O4 S2 O7 112.48(16) .
O4 S2 O5 113.94(16) .
O7 S2 O5 113.12(15) .
O4 S2 C3 105.95(14) .
O7 S2 C3 105.79(14) .
O5 S2 C3 104.60(15) .
C17 N3 C21 115.3(3) .
C17 N3 Ag2 123.1(2) .
C21 N3 Ag2 121.4(2) .
C20 C19 C18A 117.8(4) .
C20 C19 C18 110.3(4) .
C20 C19 C24 122.1(3) 1_465
C18A C19 C24 118.1(4) 1_465
C18 C19 C24 125.9(4) 1_465
C16 N2 C12 117.3(3) .
C16 N2 Ag1 121.5(2) .
C12 N2 Ag1 120.9(2) .
C13 C14 C15 116.4(3) .
C13 C14 C9 121.7(3) 1_645
C15 C14 C9 121.9(3) 1_645
C11 N1 C7 117.0(2) .
C11 N1 Ag1 121.4(2) .
C7 N1 Ag1 121.6(2) .
C16 C15 C14 119.7(3) .
C16 C15 H15 120.1 .
C14 C15 H15 120.1 .
C19 C20 C21 120.9(3) .
C19 C20 H20 119.6 .
C21 C20 H20 119.6 .
C12 C13 C14 120.5(3) .
C12 C13 H13 119.8 .
C14 C13 H13 119.8 .
N2 C16 C15 123.4(3) .
N2 C16 H16 118.3 .
C15 C16 H16 118.3 .
N3 C21 C20 123.7(4) .
N3 C21 H21 118.1 .
C20 C21 H21 118.1 .
N1 C11 C10 123.1(3) .
N1 C11 H11 118.4 .
C10 C11 H11 118.4 .
N2 C12 C13 122.6(3) .
N2 C12 H12 118.7 .
C13 C12 H12 118.7 .
C22 N4 C26 116.0(3) .
C22 N4 Ag2 123.5(2) .
C26 N4 Ag2 120.4(2) .
C7 C8 C9 119.8(3) .
C7 C8 H8 120.1 .
C9 C8 H8 120.1 .
N1 C7 C8 123.3(3) .
N1 C7 H7 118.4 .
C8 C7 H7 118.4 .
C17 C18 C19 119.1(6) .
C17 C18 H18 120.5 .
C19 C18 H18 120.5 .
C19 C18A C17 111.0(7) .
C19 C18A H18A 124.5 .
C17 C18A H18A 124.5 .
C24 C25 C26 112.3(7) .
C24 C25 H25 123.8 .
C26 C25 H25 123.8 .
C26 C25A C24 118.9(6) .
C26 C25A H25A 120.5 .
C24 C25A H25A 120.5 .
N4 C22 C23 123.0(3) .
N4 C22 H22 118.5 .
C23 C22 H22 118.5 .
N3 C17 C18 120.5(5) .
N3 C17 C18A 125.3(4) .
N3 C17 H17 119.7 .
C18 C17 H17 119.7 .
C24 C23 C22 120.9(3) .
C24 C23 H23 119.5 .
C22 C23 H23 119.5 .
N4 C26 C25A 120.3(5) .
N4 C26 C25 124.3(4) .
N4 C26 H26 117.8 .
C25 C26 H26 117.8 .

loop_
_geom_bond_atom_site_label_1
_geom_bond_atom_site_label_2
_geom_bond_distance
_geom_bond_site_symmetry_2
O2 S1 1.4493(19) .
O1 S1 1.451(2) .
OW1 H003 0.79(5) .
OW1 H004 0.83(4) .
O7 S2 1.449(2) .
OW2 H001 0.86(4) .
OW2 H002 0.77(5) .
O3 S1 1.449(2) .
O4 S2 1.444(2) .
O5 S2 1.450(2) .
C3 C2 1.388(4) .
C3 C4 1.391(4) .
C3 S2 1.779(3) .
C9 C10 1.392(4) .
C9 C8 1.404(4) .
C9 C14 1.473(4) 1_465
C24 C23 1.361(5) .
C24 C25 1.398(8) .
C24 C25A 1.429(9) .
C24 C19 1.478(4) 1_645
C1 C2 1.385(4) .
C1 C6 1.397(4) .
C1 S1 1.776(3) .
C10 C11 1.376(4) .
C10 H10 0.9300 .
C2 H2 0.9300 .
C6 C5 1.388(4) .
C6 H6 0.9300 .
C4 C5 1.370(5) .
C4 H4 0.9300 .
C5 H5 0.9300 .
Ag1 N1 2.149(2) .
Ag1 N2 2.156(2) .
Ag1 Ag1 3.2960(5) 2_765
Ag2 N4 2.151(2) .
Ag2 N3 2.154(2) .
N3 C17 1.300(5) .
N3 C21 1.321(4) .
C19 C20 1.353(5) .
C19 C18A 1.412(8) .
C19 C18 1.418(8) .
C19 C24 1.478(4) 1_465
N2 C16 1.342(4) .
N2 C12 1.344(4) .
C14 C13 1.393(4) .
C14 C15 1.401(4) .
C14 C9 1.473(4) 1_645
N1 C11 1.344(4) .
N1 C7 1.349(4) .
C15 C16 1.372(4) .
C15 H15 0.9300 .
C20 C21 1.380(5) .
C20 H20 0.9300 .
C13 C12 1.375(4) .
C13 H13 0.9300 .
C16 H16 0.9300 .
C21 H21 0.9300 .
C11 H11 0.9300 .
C12 H12 0.9300 .
N4 C22 1.324(4) .
N4 C26 1.324(5) .
C8 C7 1.375(4) .
C8 H8 0.9300 .
C7 H7 0.9300 .
C18 C17 1.348(8) .
C18 H18 0.9300 .
C18A C17 1.482(8) .
C18A H18A 0.9300 .
C25 C26 1.468(9) .
C25 H25 0.9300 .
C25A C26 1.335(8) .
C25A H25A 0.9300 .
C22 C23 1.382(5) .
C22 H22 0.9300 .
C17 H17 0.9300 .
C23 H23 0.9300 .
C26 H26 0.9300 .
